data_9007499
loop_
_publ_author_name
'Xiang, Shi-Bin'
'Fan, Hai-Fu'
'Wu, Xiao-Jing'
'Li, Fang-Hua'
'Pan, Q.'

_publ_section_title
;
 Direct methods in superspace. II The first application to an unknown
 incommensurate modulated structure
 Note: this is the average structure, isomorphous with hollandite
 Note: y-coordinate of O2 altered from .248 to make regular TiO6 polyhedra
;
_journal_issue 11
_journal_name_full 'Acta Crystallographica, Section A'
_journal_page_first 929
_journal_page_last 934
_journal_paper_doi 10.1107/S0108767390007607
_journal_volume 46
_journal_year 1990
_chemical_compound_source 'Shiti barite deposit, Ankang County, Shaanxi, China'
_chemical_formula_sum 'Ba0.4 O8 Ti4'
_chemical_name_mineral Ankangite
_space_group_IT_number 87
_symmetry_space_group_name_Hall '-I 4'
_symmetry_space_group_name_H-M 'I 4/m'
_cell_angle_alpha 90
_cell_angle_beta 90
_cell_angle_gamma 90
_cell_length_a 10.12
_cell_length_b 10.12
_cell_length_c 2.96
_cell_formula_units_Z 2
_cell_volume 303.147
_database_code_amcsd 0009328
_exptl_crystal_density_diffrn 4.102
_cod_original_formula_sum 'Ba.4 Ti4 O8'
_cod_database_code 9007499

loop_
_space_group_symop_operation_xyz
x,y,z
1/2+x,1/2+y,1/2+z
y,-x,-z
1/2+y,1/2-x,1/2-z
-y,x,z
1/2-y,1/2+x,1/2+z
x,y,-z
1/2+x,1/2+y,1/2-z
-x,-y,z
1/2-x,1/2-y,1/2+z
-y,x,-z
1/2-y,1/2+x,1/2-z
y,-x,z
1/2+y,1/2-x,1/2+z
-x,-y,-z
1/2-x,1/2-y,1/2-z

loop_
_atom_site_label
_atom_site_fract_x
_atom_site_fract_y
_atom_site_fract_z
_atom_site_occupancy
_atom_site_U_iso_or_equiv
Ba 0.00000 0.00000 0.50000 0.40000 0.00633
Ti 0.36600 0.15500 0.00000 1.00000 0.03166
O1 0.16500 0.19800 0.00000 1.00000 0.03800
O2 0.57200 0.14800 0.00000 1.00000 0.04749

loop_
_cod_related_entry_id
_cod_related_entry_database
_cod_related_entry_code
1 AMCSD 0009328
